data_7060706
loop_
_publ_author_name
'Jagtap, Rahul A.'
'Ankade, Shidheshwar B.'
'Gonnade, Rajesh G.'
'Punji, Benudhar'

_publ_section_title
;
 Achiral and chiral NNN-pincer nickel complexes with oxazolinyl backbones:
 application in transfer hydrogenation of ketones
;
_journal_issue 27
_journal_name_full 'New Journal of Chemistry'
_journal_page_first 11927
_journal_page_last 11936
_journal_paper_doi 10.1039/D1NJ01698A
_journal_volume 45
_journal_year 2021
_chemical_formula_moiety 'C15 H20 Cl N3 Ni O2'
_chemical_formula_sum 'C15 H20 Cl N3 Ni O2'
_chemical_formula_weight 368.50
_space_group_crystal_system orthorhombic
_space_group_IT_number 61
_space_group_name_Hall '-P 2ac 2ab'
_space_group_name_H-M_alt 'P b c a'
_atom_sites_solution_hydrogens geom
_audit_creation_method SHELXL-2018/3
_audit_update_record
;
2021-03-29 deposited with the CCDC.	2021-05-31 downloaded from the CCDC.
;
_cell_angle_alpha 90
_cell_angle_beta 90
_cell_angle_gamma 90
_cell_formula_units_Z 8
_cell_length_a 16.793(3)
_cell_length_b 9.9261(18)
_cell_length_c 19.198(4)
_cell_measurement_reflns_used 1269
_cell_measurement_temperature 100(2)
_cell_measurement_theta_max 29.33
_cell_measurement_theta_min 2.43
_cell_volume 3200.1(11)
_computing_cell_refinement 'SAINT (Bruker, 2016)'
_computing_data_collection 'APEX3 (Bruker, 2016)'
_computing_data_reduction 'SAINT (Bruker, 2016)'
_computing_molecular_graphics 'Bruker SHELXTL, Mercury 2020.20'
_computing_publication_material 'Bruker SHELXTL'
_computing_structure_refinement 'SHELXL-2018/3 (Sheldrick, 2018)'
_computing_structure_solution 'SHELXT 2014/5 (Sheldrick, 2014)'
_diffrn_ambient_temperature 100(2)
_diffrn_detector 'Photon II CPAD Area Detector'
_diffrn_detector_area_resol_mean 7.39
_diffrn_measured_fraction_theta_full 0.997
_diffrn_measured_fraction_theta_max 0.997
_diffrn_measurement_device '\k-geometry diffractometer'
_diffrn_measurement_device_type 'Bruker D8 VENTURE Kappa Duo PHOTON II CPAD'
_diffrn_measurement_method '\f and \w scans'
_diffrn_radiation_monochromator 'multilayer mirrors'
_diffrn_radiation_type MoK\a
_diffrn_radiation_wavelength 0.71073
_diffrn_reflns_av_R_equivalents 0.0329
_diffrn_reflns_av_unetI/netI 0.0165
_diffrn_reflns_Laue_measured_fraction_full 0.997
_diffrn_reflns_Laue_measured_fraction_max 0.997
_diffrn_reflns_limit_h_max 23
_diffrn_reflns_limit_h_min -23
_diffrn_reflns_limit_k_max 13
_diffrn_reflns_limit_k_min -12
_diffrn_reflns_limit_l_max 27
_diffrn_reflns_limit_l_min -25
_diffrn_reflns_number 41734
_diffrn_reflns_point_group_measured_fraction_full 0.997
_diffrn_reflns_point_group_measured_fraction_max 0.997
_diffrn_reflns_theta_full 25.242
_diffrn_reflns_theta_max 30.015
_diffrn_reflns_theta_min 2.609
_diffrn_source 'micro-focus sealed tube'
_diffrn_source_type 'Incoatech I\mS HB'
_exptl_absorpt_coefficient_mu 1.389
_exptl_absorpt_correction_T_max 0.945
_exptl_absorpt_correction_T_min 0.819
_exptl_absorpt_correction_type multi-scan
_exptl_absorpt_process_details 'SADABS (BRUKER, 2016)'
_exptl_crystal_colour colourless
_exptl_crystal_density_diffrn 1.530
_exptl_crystal_description plate
_exptl_crystal_F_000 1536
_exptl_crystal_size_max 0.150
_exptl_crystal_size_mid 0.138
_exptl_crystal_size_min 0.041
_refine_diff_density_max 0.456
_refine_diff_density_min -0.461
_refine_diff_density_rms 0.055
_refine_ls_extinction_method none
_refine_ls_goodness_of_fit_ref 1.028
_refine_ls_hydrogen_treatment constr
_refine_ls_matrix_type full
_refine_ls_number_parameters 201
_refine_ls_number_reflns 4658
_refine_ls_number_restraints 0
_refine_ls_restrained_S_all 1.028
_refine_ls_R_factor_all 0.0272
_refine_ls_R_factor_gt 0.0231
_refine_ls_shift/su_max 0.004
_refine_ls_shift/su_mean 0.000
_refine_ls_structure_factor_coef Fsqd
_refine_ls_weighting_details 'w=1/[\s^2^(Fo^2^)+(0.0225P)^2^+2.1977P] where P=(Fo^2^+2Fc^2^)/3'
_refine_ls_weighting_scheme calc
_refine_ls_wR_factor_gt 0.0552
_refine_ls_wR_factor_ref 0.0575
_reflns_Friedel_coverage 0.000
_reflns_number_gt 4192
_reflns_number_total 4658
_reflns_threshold_expression 'I > 2\s(I)'
_cod_data_source_file d1nj01698a2.cif
_cod_data_source_block RJ-E-49
_cod_depositor_comments 'Adding full bibliography for 7060706--7060708.cif.'
_cod_original_cell_volume 3200.2(10)
_cod_database_code 7060706
_shelx_shelxl_version_number 2018/3
_shelx_space_group_comment
;
The symmetry employed for this shelxl refinement is uniquely defined
by the following loop, which should always be used as a source of
symmetry information in preference to the above space-group names.
They are only intended as comments.
;
_shelx_estimated_absorpt_t_min 0.819
_shelx_estimated_absorpt_t_max 0.945

loop_
_space_group_symop_operation_xyz
'x, y, z'
'-x+1/2, -y, z+1/2'
'-x, y+1/2, -z+1/2'
'x+1/2, -y+1/2, -z'
'-x, -y, -z'
'x-1/2, y, -z-1/2'
'x, -y-1/2, z-1/2'
'-x-1/2, y-1/2, z'

loop_
_atom_site_label
_atom_site_type_symbol
_atom_site_fract_x
_atom_site_fract_y
_atom_site_fract_z
_atom_site_U_iso_or_equiv
_atom_site_adp_type
_atom_site_occupancy
_atom_site_site_symmetry_order
_atom_site_calc_flag
_atom_site_refinement_flags_posn
_atom_site_refinement_flags_adp
_atom_site_refinement_flags_occupancy
_atom_site_disorder_assembly
_atom_site_disorder_group
Ni1 Ni 0.57044(2) 0.75412(2) 0.37395(2) 0.00860(4) Uani 1 1 d . . . . .
Cl1 Cl 0.67435(2) 0.80535(3) 0.43875(2) 0.01341(6) Uani 1 1 d . . . . .
O1 O 0.53809(5) 0.35840(8) 0.41605(4) 0.01387(16) Uani 1 1 d . . . . .
O2 O 0.38644(5) 0.81277(9) 0.24840(4) 0.01611(16) Uani 1 1 d . . . . .
N1 N 0.57774(6) 0.57037(9) 0.39638(5) 0.01048(17) Uani 1 1 d . . . . .
N2 N 0.46781(6) 0.72912(9) 0.33696(5) 0.01009(17) Uani 1 1 d . . . . .
N3 N 0.56669(5) 0.93190(10) 0.33069(5) 0.01106(17) Uani 1 1 d . . . . .
C1 C 0.65270(7) 0.49175(11) 0.39666(6) 0.0128(2) Uani 1 1 d . . . . .
H1A H 0.692018 0.531091 0.429256 0.015 Uiso 1 1 calc R U . . .
H1B H 0.676388 0.487396 0.349491 0.015 Uiso 1 1 calc R U . . .
C2 C 0.62556(7) 0.35260(11) 0.42111(6) 0.0144(2) Uani 1 1 d . . . . .
H2A H 0.647350 0.280975 0.390696 0.017 Uiso 1 1 calc R U . . .
H2B H 0.642645 0.335496 0.469663 0.017 Uiso 1 1 calc R U . . .
C3 C 0.51914(7) 0.48783(11) 0.40409(5) 0.01023(19) Uani 1 1 d . . . . .
C4 C 0.43492(6) 0.52222(11) 0.40011(6) 0.01024(19) Uani 1 1 d . . . . .
C5 C 0.37857(7) 0.43465(11) 0.42950(6) 0.0128(2) Uani 1 1 d . . . . .
H5 H 0.395641 0.352853 0.450407 0.015 Uiso 1 1 calc R U . . .
C6 C 0.29825(7) 0.46644(12) 0.42829(6) 0.0152(2) Uani 1 1 d . . . . .
H6 H 0.260170 0.406936 0.448097 0.018 Uiso 1 1 calc R U . . .
C7 C 0.27407(7) 0.58715(13) 0.39756(6) 0.0158(2) Uani 1 1 d . . . . .
H7 H 0.219269 0.610882 0.397855 0.019 Uiso 1 1 calc R U . . .
C8 C 0.32887(7) 0.67310(12) 0.36655(6) 0.0134(2) Uani 1 1 d . . . . .
H8 H 0.310877 0.753839 0.345149 0.016 Uiso 1 1 calc R U . . .
C9 C 0.41087(7) 0.64221(11) 0.36639(5) 0.01018(19) Uani 1 1 d . . . . .
C10 C 0.44698(7) 0.81502(11) 0.28465(5) 0.01088(19) Uani 1 1 d . . . . .
C11 C 0.51082(7) 0.91881(11) 0.27090(6) 0.0130(2) Uani 1 1 d . . . . .
H11A H 0.541096 0.892812 0.228746 0.016 Uiso 1 1 calc R U . . .
H11B H 0.485474 1.007130 0.261826 0.016 Uiso 1 1 calc R U . . .
C12 C 0.53757(7) 1.03764(12) 0.38023(6) 0.0156(2) Uani 1 1 d . . . . .
H12A H 0.535318 1.124805 0.355241 0.019 Uiso 1 1 calc R U . . .
H12B H 0.576917 1.047061 0.418314 0.019 Uiso 1 1 calc R U . . .
C13 C 0.45631(8) 1.01039(14) 0.41225(7) 0.0227(3) Uani 1 1 d . . . . .
H13A H 0.416365 1.003466 0.375216 0.034 Uiso 1 1 calc R U . . .
H13B H 0.442156 1.084395 0.443692 0.034 Uiso 1 1 calc R U . . .
H13C H 0.458064 0.925751 0.438491 0.034 Uiso 1 1 calc R U . . .
C14 C 0.64639(7) 0.97862(12) 0.30357(6) 0.0159(2) Uani 1 1 d . . . . .
H14A H 0.680209 1.004796 0.343576 0.019 Uiso 1 1 calc R U . . .
H14B H 0.638216 1.059815 0.274486 0.019 Uiso 1 1 calc R U . . .
C15 C 0.69023(8) 0.87345(14) 0.26079(7) 0.0217(3) Uani 1 1 d . . . . .
H15A H 0.659567 0.853107 0.218647 0.033 Uiso 1 1 calc R U . . .
H15B H 0.696660 0.791175 0.288437 0.033 Uiso 1 1 calc R U . . .
H15C H 0.742752 0.908205 0.247672 0.033 Uiso 1 1 calc R U . . .

loop_
_atom_site_aniso_label
_atom_site_aniso_U_11
_atom_site_aniso_U_22
_atom_site_aniso_U_33
_atom_site_aniso_U_23
_atom_site_aniso_U_13
_atom_site_aniso_U_12
Ni1 0.00816(7) 0.00844(7) 0.00919(7) 0.00094(4) -0.00107(5) -0.00050(5)
Cl1 0.01257(12) 0.01404(12) 0.01363(11) 0.00245(9) -0.00408(9) -0.00358(9)
O1 0.0124(4) 0.0090(3) 0.0202(4) 0.0011(3) -0.0016(3) 0.0004(3)
O2 0.0139(4) 0.0186(4) 0.0158(4) 0.0025(3) -0.0053(3) -0.0004(3)
N1 0.0100(4) 0.0105(4) 0.0109(4) 0.0003(3) -0.0012(3) 0.0010(3)
N2 0.0087(4) 0.0109(4) 0.0107(4) 0.0010(3) -0.0008(3) -0.0005(3)
N3 0.0103(4) 0.0111(4) 0.0117(4) 0.0015(3) -0.0007(3) -0.0008(3)
C1 0.0111(5) 0.0121(5) 0.0151(5) -0.0001(4) -0.0013(4) 0.0024(4)
C2 0.0121(5) 0.0114(5) 0.0198(5) -0.0005(4) -0.0035(4) 0.0016(4)
C3 0.0130(5) 0.0093(4) 0.0084(4) -0.0006(3) -0.0012(4) 0.0000(4)
C4 0.0102(5) 0.0112(5) 0.0092(4) -0.0007(4) 0.0003(4) -0.0010(4)
C5 0.0152(5) 0.0128(5) 0.0106(5) -0.0003(4) 0.0001(4) -0.0033(4)
C6 0.0141(5) 0.0188(5) 0.0128(5) -0.0011(4) 0.0013(4) -0.0066(4)
C7 0.0101(5) 0.0219(6) 0.0153(5) -0.0029(4) 0.0006(4) -0.0017(4)
C8 0.0109(5) 0.0155(5) 0.0139(5) -0.0008(4) -0.0003(4) 0.0007(4)
C9 0.0099(5) 0.0116(5) 0.0091(4) -0.0017(4) -0.0001(3) -0.0006(4)
C10 0.0116(5) 0.0110(4) 0.0100(4) 0.0000(4) 0.0004(4) 0.0015(4)
C11 0.0127(5) 0.0143(5) 0.0119(5) 0.0039(4) -0.0027(4) -0.0004(4)
C12 0.0171(6) 0.0109(5) 0.0188(5) -0.0028(4) -0.0013(4) 0.0010(4)
C13 0.0183(6) 0.0232(6) 0.0267(6) -0.0095(5) 0.0040(5) 0.0038(5)
C14 0.0124(5) 0.0183(5) 0.0171(5) 0.0066(4) -0.0001(4) -0.0038(4)
C15 0.0139(6) 0.0338(7) 0.0173(6) 0.0037(5) 0.0041(4) 0.0021(5)

loop_
_atom_type_symbol
_atom_type_description
_atom_type_scat_dispersion_real
_atom_type_scat_dispersion_imag
_atom_type_scat_source
C C 0.0033 0.0016 'International Tables Vol C Tables 4.2.6.8 and 6.1.1.4'
H H 0.0000 0.0000 'International Tables Vol C Tables 4.2.6.8 and 6.1.1.4'
Cl Cl 0.1484 0.1585 'International Tables Vol C Tables 4.2.6.8 and 6.1.1.4'
N N 0.0061 0.0033 'International Tables Vol C Tables 4.2.6.8 and 6.1.1.4'
Ni Ni 0.3393 1.1124 'International Tables Vol C Tables 4.2.6.8 and 6.1.1.4'
O O 0.0106 0.0060 'International Tables Vol C Tables 4.2.6.8 and 6.1.1.4'

loop_
_geom_angle_atom_site_label_1
_geom_angle_atom_site_label_2
_geom_angle_atom_site_label_3
_geom_angle
_geom_angle_site_symmetry_1
_geom_angle_site_symmetry_3
_geom_angle_publ_flag
N1 Ni1 N2 91.05(4) . . ?
N1 Ni1 N3 167.95(4) . . ?
N2 Ni1 N3 85.93(4) . . ?
N1 Ni1 Cl1 92.46(3) . . ?
N2 Ni1 Cl1 165.90(3) . . ?
N3 Ni1 Cl1 93.28(3) . . ?
C3 O1 C2 106.55(8) . . ?
C3 N1 C1 108.27(9) . . ?
C3 N1 Ni1 126.43(8) . . ?
C1 N1 Ni1 124.61(7) . . ?
C10 N2 C9 120.35(9) . . ?
C10 N2 Ni1 115.52(7) . . ?
C9 N2 Ni1 123.53(7) . . ?
C11 N3 C12 110.18(9) . . ?
C11 N3 C14 108.65(9) . . ?
C12 N3 C14 107.05(9) . . ?
C11 N3 Ni1 105.64(7) . . ?
C12 N3 Ni1 111.95(7) . . ?
C14 N3 Ni1 113.33(7) . . ?
N1 C1 C2 102.94(9) . . ?
N1 C1 H1A 111.2 . . ?
C2 C1 H1A 111.2 . . ?
N1 C1 H1B 111.2 . . ?
C2 C1 H1B 111.2 . . ?
H1A C1 H1B 109.1 . . ?
O1 C2 C1 103.99(9) . . ?
O1 C2 H2A 111.0 . . ?
C1 C2 H2A 111.0 . . ?
O1 C2 H2B 111.0 . . ?
C1 C2 H2B 111.0 . . ?
H2A C2 H2B 109.0 . . ?
N1 C3 O1 116.53(10) . . ?
N1 C3 C4 125.89(10) . . ?
O1 C3 C4 117.58(9) . . ?
C5 C4 C9 120.86(10) . . ?
C5 C4 C3 119.24(10) . . ?
C9 C4 C3 119.89(10) . . ?
C6 C5 C4 120.57(11) . . ?
C6 C5 H5 119.7 . . ?
C4 C5 H5 119.7 . . ?
C5 C6 C7 119.07(11) . . ?
C5 C6 H6 120.5 . . ?
C7 C6 H6 120.5 . . ?
C8 C7 C6 121.04(11) . . ?
C8 C7 H7 119.5 . . ?
C6 C7 H7 119.5 . . ?
C7 C8 C9 120.94(11) . . ?
C7 C8 H8 119.5 . . ?
C9 C8 H8 119.5 . . ?
N2 C9 C8 122.09(10) . . ?
N2 C9 C4 120.42(10) . . ?
C8 C9 C4 117.43(10) . . ?
O2 C10 N2 128.05(10) . . ?
O2 C10 C11 119.97(10) . . ?
N2 C10 C11 111.92(9) . . ?
N3 C11 C10 111.86(9) . . ?
N3 C11 H11A 109.2 . . ?
C10 C11 H11A 109.2 . . ?
N3 C11 H11B 109.2 . . ?
C10 C11 H11B 109.2 . . ?
H11A C11 H11B 107.9 . . ?
N3 C12 C13 115.14(10) . . ?
N3 C12 H12A 108.5 . . ?
C13 C12 H12A 108.5 . . ?
N3 C12 H12B 108.5 . . ?
C13 C12 H12B 108.5 . . ?
H12A C12 H12B 107.5 . . ?
C12 C13 H13A 109.5 . . ?
C12 C13 H13B 109.5 . . ?
H13A C13 H13B 109.5 . . ?
C12 C13 H13C 109.5 . . ?
H13A C13 H13C 109.5 . . ?
H13B C13 H13C 109.5 . . ?
N3 C14 C15 113.91(10) . . ?
N3 C14 H14A 108.8 . . ?
C15 C14 H14A 108.8 . . ?
N3 C14 H14B 108.8 . . ?
C15 C14 H14B 108.8 . . ?
H14A C14 H14B 107.7 . . ?
C14 C15 H15A 109.5 . . ?
C14 C15 H15B 109.5 . . ?
H15A C15 H15B 109.5 . . ?
C14 C15 H15C 109.5 . . ?
H15A C15 H15C 109.5 . . ?
H15B C15 H15C 109.5 . . ?

loop_
_geom_bond_atom_site_label_1
_geom_bond_atom_site_label_2
_geom_bond_distance
_geom_bond_site_symmetry_2
_geom_bond_publ_flag
Ni1 N1 1.8780(10) . ?
Ni1 N2 1.8806(10) . ?
Ni1 N3 1.9514(10) . ?
Ni1 Cl1 2.2025(4) . ?
O1 C3 1.3434(13) . ?
O1 C2 1.4733(14) . ?
O2 C10 1.2323(14) . ?
N1 C3 1.2890(14) . ?
N1 C1 1.4811(14) . ?
N2 C10 1.3630(14) . ?
N2 C9 1.4064(14) . ?
N3 C11 1.4880(14) . ?
N3 C12 1.4984(15) . ?
N3 C14 1.5091(15) . ?
C1 C2 1.5283(16) . ?
C1 H1A 0.9900 . ?
C1 H1B 0.9900 . ?
C2 H2A 0.9900 . ?
C2 H2B 0.9900 . ?
C3 C4 1.4570(15) . ?
C4 C5 1.4033(15) . ?
C4 C9 1.4145(15) . ?
C5 C6 1.3854(17) . ?
C5 H5 0.9500 . ?
C6 C7 1.3959(17) . ?
C6 H6 0.9500 . ?
C7 C8 1.3889(16) . ?
C7 H7 0.9500 . ?
C8 C9 1.4107(16) . ?
C8 H8 0.9500 . ?
C10 C11 1.5101(16) . ?
C11 H11A 0.9900 . ?
C11 H11B 0.9900 . ?
C12 C13 1.5209(18) . ?
C12 H12A 0.9900 . ?
C12 H12B 0.9900 . ?
C13 H13A 0.9800 . ?
C13 H13B 0.9800 . ?
C13 H13C 0.9800 . ?
C14 C15 1.5187(18) . ?
C14 H14A 0.9900 . ?
C14 H14B 0.9900 . ?
C15 H15A 0.9800 . ?
C15 H15B 0.9800 . ?
C15 H15C 0.9800 . ?

loop_
_geom_torsion_atom_site_label_1
_geom_torsion_atom_site_label_2
_geom_torsion_atom_site_label_3
_geom_torsion_atom_site_label_4
_geom_torsion
_geom_torsion_site_symmetry_1
_geom_torsion_site_symmetry_2
_geom_torsion_site_symmetry_3
_geom_torsion_site_symmetry_4
_geom_torsion_publ_flag
N2 Ni1 N1 C3 -21.00(10) . . . . ?
N3 Ni1 N1 C3 -96.3(2) . . . . ?
Cl1 Ni1 N1 C3 145.34(9) . . . . ?
N2 Ni1 N1 C1 148.34(9) . . . . ?
N3 Ni1 N1 C1 73.1(2) . . . . ?
Cl1 Ni1 N1 C1 -45.33(8) . . . . ?
N1 Ni1 N2 C10 -150.51(8) . . . . ?
N3 Ni1 N2 C10 17.82(8) . . . . ?
Cl1 Ni1 N2 C10 105.06(13) . . . . ?
N1 Ni1 N2 C9 38.35(9) . . . . ?
N3 Ni1 N2 C9 -153.33(9) . . . . ?
Cl1 Ni1 N2 C9 -66.08(16) . . . . ?
C3 N1 C1 C2 -11.31(11) . . . . ?
Ni1 N1 C1 C2 177.72(7) . . . . ?
C3 O1 C2 C1 -10.34(11) . . . . ?
N1 C1 C2 O1 12.76(11) . . . . ?
C1 N1 C3 O1 5.33(13) . . . . ?
Ni1 N1 C3 O1 176.10(7) . . . . ?
C1 N1 C3 C4 -173.85(10) . . . . ?
Ni1 N1 C3 C4 -3.08(16) . . . . ?
C2 O1 C3 N1 3.55(13) . . . . ?
C2 O1 C3 C4 -177.20(9) . . . . ?
N1 C3 C4 C5 -160.97(11) . . . . ?
O1 C3 C4 C5 19.85(15) . . . . ?
N1 C3 C4 C9 19.54(16) . . . . ?
O1 C3 C4 C9 -159.63(10) . . . . ?
C9 C4 C5 C6 -2.36(16) . . . . ?
C3 C4 C5 C6 178.16(10) . . . . ?
C4 C5 C6 C7 -0.17(17) . . . . ?
C5 C6 C7 C8 1.97(17) . . . . ?
C6 C7 C8 C9 -1.25(17) . . . . ?
C10 N2 C9 C8 -26.69(15) . . . . ?
Ni1 N2 C9 C8 144.04(9) . . . . ?
C10 N2 C9 C4 156.29(10) . . . . ?
Ni1 N2 C9 C4 -32.97(14) . . . . ?
C7 C8 C9 N2 -178.33(10) . . . . ?
C7 C8 C9 C4 -1.23(16) . . . . ?
C5 C4 C9 N2 -179.84(10) . . . . ?
C3 C4 C9 N2 -0.37(15) . . . . ?
C5 C4 C9 C8 3.01(15) . . . . ?
C3 C4 C9 C8 -177.51(10) . . . . ?
C9 N2 C10 O2 -14.88(17) . . . . ?
Ni1 N2 C10 O2 173.67(10) . . . . ?
C9 N2 C10 C11 167.90(9) . . . . ?
Ni1 N2 C10 C11 -3.55(12) . . . . ?
C12 N3 C11 C10 -90.45(11) . . . . ?
C14 N3 C11 C10 152.57(9) . . . . ?
Ni1 N3 C11 C10 30.65(10) . . . . ?
O2 C10 C11 N3 163.61(10) . . . . ?
N2 C10 C11 N3 -18.92(13) . . . . ?
C11 N3 C12 C13 60.69(13) . . . . ?
C14 N3 C12 C13 178.67(10) . . . . ?
Ni1 N3 C12 C13 -56.55(12) . . . . ?
C11 N3 C14 C15 -69.66(12) . . . . ?
C12 N3 C14 C15 171.38(10) . . . . ?
Ni1 N3 C14 C15 47.45(11) . . . . ?
